data_1528450
loop_
_publ_author_name
'Doussier, C.'
'Moelo, Y.'
'Leone, P.'

_publ_section_title
;
 Synthesis and crystal structures of four new bromo-chalcogenides: Mn Sb
 S2 Br, Mn Bi Se2 Br and two allotropic forms of Mn Sb Se2 Br. Crystal
 chemistry of the Mn Pn Q2 X family (Pn: Sb, Bi; Q: S, Se; X: Cl, Br, I)
;
_journal_name_full 'Solid State Sciences'
_journal_page_first 652
_journal_page_last 659
_journal_volume 8
_journal_year 2006
_chemical_formula_sum 'Bi Br Mn Se2'
_chemical_name_systematic 'Mn Bi Se2 Br'
_space_group_IT_number 62
_symmetry_space_group_name_Hall '-P 2ac 2n'
_symmetry_space_group_name_H-M 'P n m a'
_cell_angle_alpha 90
_cell_angle_beta 90
_cell_angle_gamma 90
_cell_formula_units_Z 4
_cell_length_a 9.995
_cell_length_b 4.0275
_cell_length_c 12.928
_cell_volume 520.415
_citation_journal_id_ASTM SSSCFJ
_cod_data_source_file Doussier_SSSCFJ_2006_1143.cif
_cod_data_source_block Bi1Br1Mn1Se2
_cod_original_cell_volume 520.4149
_cod_original_formula_sum 'Bi1 Br1 Mn1 Se2'
_cod_database_code 1528450

loop_
_symmetry_equiv_pos_as_xyz
x,y,z
-x+1/2,-y,z+1/2
x+1/2,-y+1/2,-z+1/2
-x,y+1/2,-z
-x,-y,-z
x-1/2,y,-z-1/2
-x-1/2,y-1/2,z-1/2
x,-y-1/2,z

loop_
_atom_site_label
_atom_site_type_symbol
_atom_site_fract_x
_atom_site_fract_y
_atom_site_fract_z
_atom_site_occupancy
_atom_site_U_iso_or_equiv
Bi2 Bi+3 0.304 0.25 0.5364 0.03 0.0
Br1 Br-1 0.571 0.25 0.6092 1 0.0
Se2 Se-2 0.946 0.25 0.6194 1 0.0
Se1 Se-2 0.253 0.75 0.6786 1 0.0
Bi1 Bi+3 0.193 0.25 0.5354 0.97 0.0
Mn1 Mn+2 0.51 0.75 0.7376 1 0.0
